data_4115919
loop_
_publ_author_name
'N. Kawanami'
'T. Ozeki'
'A. Yagasaki'

_publ_section_title
;
 NO-Anion Trapped in a Molecular Oxide Bowl
;
_journal_name_full 'Journal of the American Chemical Society'
_journal_page_first 1239
_journal_page_last 1240
_journal_paper_doi 10.1021/ja993539+
_journal_volume 122
_journal_year 2000
_chemical_formula_sum 'C44 H108 Cl8 N6 O33 V12'
_chemical_formula_weight 2144.24
_chemical_name_systematic
;
 ?
;
_space_group_IT_number 79
_symmetry_cell_setting tetragonal
_symmetry_space_group_name_Hall 'I 4'
_symmetry_space_group_name_H-M 'I 4'
_atom_sites_solution_hydrogens geom
_atom_sites_solution_primary direct
_atom_sites_solution_secondary difmap
_audit_creation_method SHELXL-97
_cell_angle_alpha 90.00
_cell_angle_beta 90.00
_cell_angle_gamma 90.00
_cell_formula_units_Z 2
_cell_length_a 19.3979(4)
_cell_length_b 19.3979(4)
_cell_length_c 11.3278(3)
_cell_measurement_reflns_used 8192
_cell_measurement_temperature 125
_cell_volume 4262.41(17)
_computing_cell_refinement SAINT
_computing_data_collection SMART
_computing_data_reduction SAINT
_computing_molecular_graphics Chemray
_computing_publication_material SHELXL-97
_computing_structure_refinement 'SHELXL-97 (Sheldrick, 1997)'
_computing_structure_solution 'SHELXS-97 (Sheldrick, 1990)'
_diffrn_ambient_temperature 125
_diffrn_measured_fraction_theta_full 0.999
_diffrn_measured_fraction_theta_max 0.999
_diffrn_measurement_device_type 'Bruker Smart CCD'
_diffrn_radiation_monochromator graphite
_diffrn_radiation_source 'rotating anode'
_diffrn_radiation_type MoK\a
_diffrn_radiation_wavelength 0.71073
_diffrn_reflns_av_R_equivalents 0.0308
_diffrn_reflns_av_sigmaI/netI 0.0235
_diffrn_reflns_limit_h_max 27
_diffrn_reflns_limit_h_min -27
_diffrn_reflns_limit_k_max 27
_diffrn_reflns_limit_k_min -27
_diffrn_reflns_limit_l_max 16
_diffrn_reflns_limit_l_min -16
_diffrn_reflns_number 35282
_diffrn_reflns_theta_full 30.46
_diffrn_reflns_theta_max 30.46
_diffrn_reflns_theta_min 1.48
_exptl_absorpt_coefficient_mu 1.576
_exptl_absorpt_correction_T_max 1.0
_exptl_absorpt_correction_T_min 0.8818
_exptl_absorpt_correction_type empirical
_exptl_absorpt_process_details sadabs
_exptl_crystal_colour 'brownish red'
_exptl_crystal_density_diffrn 1.671
_exptl_crystal_description 'tetragonal pillar'
_exptl_crystal_F_000 2180
_exptl_crystal_size_max 0.40
_exptl_crystal_size_mid 0.16
_exptl_crystal_size_min 0.16
_refine_diff_density_max 1.026
_refine_diff_density_min -0.585
_refine_diff_density_rms 0.081
_refine_ls_abs_structure_details 'Flack H D (1983), Acta Cryst. A39, 876-881'
_refine_ls_abs_structure_Flack 0.006(17)
_refine_ls_extinction_method none
_refine_ls_goodness_of_fit_ref 1.084
_refine_ls_hydrogen_treatment riding
_refine_ls_matrix_type full
_refine_ls_number_parameters 246
_refine_ls_number_reflns 6461
_refine_ls_number_restraints 1
_refine_ls_restrained_S_all 1.084
_refine_ls_R_factor_all 0.0325
_refine_ls_R_factor_gt 0.0286
_refine_ls_shift/su_max 0.013
_refine_ls_shift/su_mean 0.001
_refine_ls_structure_factor_coef Fsqd
_refine_ls_weighting_details 'calc w=1/[\s^2^(Fo^2^)+(0.0486P)^2^+0.7583P] where P=(Fo^2^+2Fc^2^)/3'
_refine_ls_weighting_scheme calc
_refine_ls_wR_factor_gt 0.0745
_refine_ls_wR_factor_ref 0.0757
_reflns_number_gt 5959
_reflns_number_total 6461
_reflns_threshold_expression >2sigma(I)
_cod_data_source_file ja9935392B.cif
_cod_data_source_block v12
_cod_database_code 4115919

loop_
_symmetry_equiv_pos_as_xyz
'x, y, z'
'-x, -y, z'
'y, -x, z'
'-y, x, z'
'x+1/2, y+1/2, z+1/2'
'-x+1/2, -y+1/2, z+1/2'
'y+1/2, -x+1/2, z+1/2'
'-y+1/2, x+1/2, z+1/2'

loop_
_atom_site_label
_atom_site_type_symbol
_atom_site_fract_x
_atom_site_fract_y
_atom_site_fract_z
_atom_site_U_iso_or_equiv
_atom_site_adp_type
_atom_site_occupancy
_atom_site_symmetry_multiplicity
_atom_site_calc_flag
_atom_site_refinement_flags
_atom_site_disorder_assembly
_atom_site_disorder_group
V1 V 0.022447(16) 0.121933(16) 0.09412(3) 0.01240(6) Uani 1 1 d . . .
V2 V 0.024722(15) 0.192946(16) 0.33659(3) 0.01500(7) Uani 1 1 d . . .
V3 V 0.150737(15) 0.115199(15) 0.32623(3) 0.01360(7) Uani 1 1 d . . .
O1 O 0.02930(8) 0.18355(8) 0.00030(13) 0.0186(3) Uani 1 1 d . . .
O2 O 0.03388(8) 0.27528(7) 0.32241(18) 0.0238(3) Uani 1 1 d . . .
O3 O 0.21674(7) 0.16472(8) 0.30851(13) 0.0194(3) Uani 1 1 d . . .
O4 O 0.07854(9) 0.06017(8) 0.04086(14) 0.0248(3) Uani 1 1 d . . .
O5 O -0.04983(8) 0.17964(9) 0.43124(14) 0.0224(3) Uani 1 1 d . . .
O6 O 0.09360(8) 0.16141(8) 0.42966(13) 0.0177(3) Uani 1 1 d . . .
O7 O -0.04084(7) 0.16295(8) 0.21761(13) 0.0168(3) Uani 1 1 d . . .
O8 O 0.08377(7) 0.15071(8) 0.21654(13) 0.0158(3) Uani 1 1 d . . .
N1 N 0.0385(4) 0.0305(4) 0.3574(7) 0.0275(17) Uiso 0.25 1 d P . .
O9 O 0.0246(3) 0.0177(3) 0.2568(5) 0.0155(11) Uiso 0.25 1 d P . .
N2 N 0.31301(11) 0.12408(10) -0.00023(18) 0.0251(4) Uani 1 1 d . . .
C1 C 0.31952(12) 0.07574(12) 0.1056(2) 0.0266(5) Uani 1 1 d . . .
H1A H 0.2955 0.0964 0.1719 0.032 Uiso 1 1 calc R . .
H1B H 0.2961 0.0329 0.0867 0.032 Uiso 1 1 calc R . .
C2 C 0.39246(15) 0.05882(18) 0.1441(3) 0.0407(7) Uani 1 1 d . . .
H2A H 0.4082 0.0931 0.1988 0.061 Uiso 1 1 calc R . .
H2B H 0.4222 0.0582 0.0763 0.061 Uiso 1 1 calc R . .
H2C H 0.3931 0.0144 0.1814 0.061 Uiso 1 1 calc R . .
C3 C 0.34630(14) 0.09313(14) -0.1103(3) 0.0330(6) Uani 1 1 d . . .
H3A H 0.3423 0.1261 -0.1743 0.040 Uiso 1 1 calc R . .
H3B H 0.3950 0.0864 -0.0948 0.040 Uiso 1 1 calc R . .
C4 C 0.31561(16) 0.02481(14) -0.1505(3) 0.0398(7) Uani 1 1 d . . .
H4A H 0.2685 0.0317 -0.1740 0.060 Uiso 1 1 calc R . .
H4B H 0.3174 -0.0078 -0.0868 0.060 Uiso 1 1 calc R . .
H4C H 0.3416 0.0074 -0.2163 0.060 Uiso 1 1 calc R . .
C5 C 0.23549(13) 0.13504(12) -0.0168(2) 0.0269(5) Uani 1 1 d . . .
H5A H 0.2134 0.0902 -0.0204 0.032 Uiso 1 1 calc R . .
H5B H 0.2178 0.1585 0.0525 0.032 Uiso 1 1 calc R . .
C6 C 0.21425(17) 0.17596(15) -0.1255(3) 0.0387(6) Uani 1 1 d . . .
H6A H 0.1649 0.1767 -0.1313 0.058 Uiso 1 1 calc R . .
H6B H 0.2333 0.1547 -0.1947 0.058 Uiso 1 1 calc R . .
H6C H 0.2312 0.2223 -0.1189 0.058 Uiso 1 1 calc R . .
C7 C 0.35028(15) 0.19231(13) 0.0191(3) 0.0335(6) Uani 1 1 d . . .
H7A H 0.3409 0.2221 -0.0478 0.040 Uiso 1 1 calc R . .
H7B H 0.3995 0.1835 0.0203 0.040 Uiso 1 1 calc R . .
C8 C 0.33100(18) 0.23085(15) 0.1318(3) 0.0423(7) Uani 1 1 d . . .
H8A H 0.2825 0.2407 0.1313 0.063 Uiso 1 1 calc R . .
H8B H 0.3564 0.2732 0.1358 0.063 Uiso 1 1 calc R . .
H8C H 0.3419 0.2029 0.1991 0.063 Uiso 1 1 calc R . .
N3 N 0.0000 0.0000 0.6968(3) 0.0245(8) Uani 1 4 d S . .
C9A C 0.0055(3) 0.0610(3) 0.7771(4) 0.0342(12) Uani 0.50 1 d P A 1
H9A1 H 0.0460 0.0566 0.8267 0.041 Uiso 0.50 1 calc PR A 1
H9B2 H -0.0348 0.0634 0.8278 0.041 Uiso 0.50 1 calc PR A 1
C9B C 0.0059(3) 0.0622(3) 0.6168(4) 0.0312(11) Uani 0.50 1 d P A 2
H9B1 H -0.0341 0.0648 0.5657 0.037 Uiso 0.50 1 calc PR A 2
H9B2 H 0.0466 0.0580 0.5676 0.037 Uiso 0.50 1 calc PR A 2
C10 C 0.0111(2) 0.13189(18) 0.6968(4) 0.0598(10) Uani 1 1 d . . .
H10A H 0.0148 0.1712 0.7479 0.072 Uiso 0.50 1 calc PR A 1
H10B H -0.0293 0.1363 0.6486 0.072 Uiso 0.50 1 calc PR A 1
H10C H 0.0512 0.1294 0.6472 0.072 Uiso 0.50 1 calc PR A 1
H10D H 0.0149 0.1714 0.6461 0.072 Uiso 0.50 1 calc PR A 2
H10E H 0.0510 0.1293 0.7467 0.072 Uiso 0.50 1 calc PR A 2
H10F H -0.0295 0.1361 0.7447 0.072 Uiso 0.50 1 calc PR A 2
C11 C 0.1712(2) 0.3813(2) 0.0002(5) 0.0740(14) Uani 1 1 d . . .
H0A H 0.1757 0.3669 -0.0815 0.089 Uiso 1 1 calc R . .
H0B H 0.2161 0.3963 0.0274 0.089 Uiso 1 1 calc R . .
Cl1 Cl 0.14389(5) 0.31069(5) 0.08565(10) 0.0583(2) Uani 1 1 d . . .
Cl2 Cl 0.11293(7) 0.45060(6) 0.00881(13) 0.0792(4) Uani 1 1 d . . .

loop_
_atom_site_aniso_label
_atom_site_aniso_U_11
_atom_site_aniso_U_22
_atom_site_aniso_U_33
_atom_site_aniso_U_23
_atom_site_aniso_U_13
_atom_site_aniso_U_12
V1 0.01549(14) 0.01224(13) 0.00947(13) 0.00110(11) -0.00013(12) 0.00090(11)
V2 0.01371(13) 0.01577(14) 0.01552(14) -0.00494(13) -0.00094(13) -0.00050(10)
V3 0.01442(13) 0.01299(13) 0.01340(13) -0.00104(12) -0.00255(13) -0.00035(10)
O1 0.0207(7) 0.0184(7) 0.0169(7) 0.0043(5) -0.0015(5) -0.0016(5)
O2 0.0244(7) 0.0166(6) 0.0303(8) -0.0079(7) -0.0059(7) 0.0005(5)
O3 0.0167(6) 0.0199(7) 0.0215(8) -0.0003(6) -0.0013(5) -0.0027(5)
O4 0.0316(9) 0.0276(8) 0.0152(7) -0.0085(6) -0.0095(6) 0.0150(7)
O5 0.0170(7) 0.0354(9) 0.0147(7) -0.0088(6) 0.0008(5) -0.0025(6)
O6 0.0180(7) 0.0213(7) 0.0137(7) -0.0034(5) -0.0011(5) 0.0004(6)
O7 0.0141(6) 0.0220(7) 0.0141(7) -0.0046(5) 0.0016(5) -0.0045(5)
O8 0.0157(7) 0.0180(7) 0.0137(6) -0.0033(5) -0.0021(5) 0.0040(5)
N2 0.0281(10) 0.0217(9) 0.0255(9) -0.0003(7) 0.0110(8) -0.0081(7)
C1 0.0257(10) 0.0270(11) 0.0271(11) 0.0033(9) 0.0052(9) -0.0058(8)
C2 0.0258(13) 0.0490(18) 0.0474(16) 0.0045(13) -0.0010(12) -0.0026(12)
C3 0.0339(13) 0.0350(13) 0.0302(12) -0.0039(10) 0.0141(10) -0.0088(11)
C4 0.0486(15) 0.0336(13) 0.0372(16) -0.0119(11) 0.0182(12) -0.0065(11)
C5 0.0310(12) 0.0199(10) 0.0298(12) 0.0051(9) 0.0075(9) -0.0019(9)
C6 0.0459(16) 0.0312(13) 0.0388(15) 0.0127(11) 0.0035(12) -0.0013(12)
C7 0.0352(14) 0.0279(12) 0.0375(14) -0.0007(10) 0.0153(11) -0.0176(10)
C8 0.0517(18) 0.0325(14) 0.0425(15) -0.0117(11) 0.0189(13) -0.0200(13)
N3 0.0333(13) 0.0333(13) 0.0068(14) 0.000 0.000 0.000
C9A 0.048(3) 0.040(3) 0.014(2) -0.0096(19) 0.000(2) 0.002(2)
C9B 0.047(3) 0.031(2) 0.015(2) 0.0052(16) 0.0010(18) -0.001(2)
C10 0.084(3) 0.0368(17) 0.059(2) -0.0023(15) 0.008(2) -0.0037(17)
C11 0.053(2) 0.069(3) 0.100(3) -0.030(2) 0.051(2) -0.013(2)
Cl1 0.0537(5) 0.0582(5) 0.0631(5) -0.0103(5) 0.0020(4) -0.0009(4)
Cl2 0.0946(9) 0.0425(5) 0.1005(9) 0.0007(5) 0.0481(7) -0.0051(5)

loop_
_atom_type_symbol
_atom_type_description
_atom_type_scat_dispersion_real
_atom_type_scat_dispersion_imag
_atom_type_scat_source
C C 0.0033 0.0016 'International Tables Vol C Tables 4.2.6.8 and 6.1.1.4'
H H 0.0000 0.0000 'International Tables Vol C Tables 4.2.6.8 and 6.1.1.4'
N N 0.0061 0.0033 'International Tables Vol C Tables 4.2.6.8 and 6.1.1.4'
O O 0.0106 0.0060 'International Tables Vol C Tables 4.2.6.8 and 6.1.1.4'
Cl Cl 0.1484 0.1585 'International Tables Vol C Tables 4.2.6.8 and 6.1.1.4'
V V 0.3005 0.5294 'International Tables Vol C Tables 4.2.6.8 and 6.1.1.4'

loop_
_geom_angle_atom_site_label_1
_geom_angle_atom_site_label_2
_geom_angle_atom_site_label_3
_geom_angle
_geom_angle_site_symmetry_1
_geom_angle_site_symmetry_3
O1 V1 O4 103.48(8) . .
O1 V1 O4 100.88(8) . 4
O4 V1 O4 96.47(11) . 4
O1 V1 O8 102.20(7) . .
O4 V1 O8 93.67(7) . .
O4 V1 O8 151.81(7) 4 .
O1 V1 O7 102.42(7) . .
O4 V1 O7 153.66(8) . .
O4 V1 O7 83.25(6) 4 .
O8 V1 O7 76.18(6) . .
O1 V1 O9 174.32(13) . .
O4 V1 O9 73.30(15) . .
O4 V1 O9 84.25(12) 4 .
O8 V1 O9 73.60(12) . .
O7 V1 O9 80.48(14) . .
O1 V1 O9 168.03(13) . 4
O4 V1 O9 86.34(13) . 4
O4 V1 O9 70.82(14) 4 4
O8 V1 O9 83.71(14) . 4
O7 V1 O9 68.60(12) . 4
O9 V1 O9 17.43(17) . 4
O1 V1 V2 104.88(6) . .
O4 V1 V2 127.89(5) . .
O4 V1 V2 119.50(5) 4 .
O8 V1 V2 37.93(4) . .
O7 V1 V2 38.26(4) . .
O9 V1 V2 74.29(12) . .
O9 V1 V2 73.31(12) 4 .
O2 V2 O6 108.13(8) . .
O2 V2 O5 106.65(9) . .
O6 V2 O5 101.29(8) . .
O2 V2 O7 107.41(8) . .
O6 V2 O7 141.89(7) . .
O5 V2 O7 81.14(6) . .
O2 V2 O8 106.28(8) . .
O6 V2 O8 80.28(6) . .
O5 V2 O8 144.62(7) . .
O7 V2 O8 77.03(6) . .
O2 V2 V3 112.74(6) . 4
O6 V2 V3 129.28(5) . 4
O5 V2 V3 38.99(5) . 4
O7 V2 V3 42.14(4) . 4
O8 V2 V3 114.22(4) . 4
O2 V2 V3 114.91(6) . .
O6 V2 V3 38.57(5) . .
O5 V2 V3 128.74(6) . .
O7 V2 V3 111.79(5) . .
O8 V2 V3 41.81(4) . .
V3 V2 V3 131.326(16) 4 .
O2 V2 V1 110.85(7) . .
O6 V2 V1 112.33(5) . .
O5 V2 V1 116.86(5) . .
O7 V2 V1 40.19(4) . .
O8 V2 V1 36.86(4) . .
V3 V2 V1 79.627(12) 4 .
V3 V2 V1 74.962(12) . .
O3 V3 O5 104.52(8) . 3
O3 V3 O6 105.45(7) . .
O5 V3 O6 96.21(8) 3 .
O3 V3 O7 105.73(7) . 3
O5 V3 O7 81.79(6) 3 3
O6 V3 O7 148.22(7) . 3
O3 V3 O8 104.01(7) . .
O5 V3 O8 151.14(7) 3 .
O6 V3 O8 80.25(6) . .
O7 V3 O8 86.45(6) 3 .
O3 V3 N1 179.7(2) . .
O5 V3 N1 75.21(18) 3 .
O6 V3 N1 74.51(18) . .
O7 V3 N1 74.34(18) 3 .
O8 V3 N1 76.26(18) . .
O3 V3 V2 110.23(6) . 3
O5 V3 V2 38.79(5) 3 3
O6 V3 V2 127.72(5) . 3
O7 V3 V2 43.01(4) 3 3
O8 V3 V2 124.31(5) . 3
N1 V3 V2 69.62(18) . 3
O3 V3 V2 111.56(6) . .
O5 V3 V2 126.77(6) 3 .
O6 V3 V2 37.67(5) . .
O7 V3 V2 121.85(5) 3 .
O8 V3 V2 42.68(4) . .
N1 V3 V2 68.59(18) . .
V2 V3 V2 138.205(16) 3 .
V1 O4 V1 138.59(10) . 3
V1 O4 O9 70.25(15) . .
V1 O4 O9 68.85(15) 3 .
V2 O5 V3 102.22(8) . 4
V2 O6 V3 103.76(7) . .
V3 O7 V2 94.85(7) 4 .
V3 O7 V1 148.67(9) 4 .
V2 O7 V1 101.55(6) . .
V1 O8 V3 141.64(8) . .
V1 O8 V2 105.20(7) . .
V3 O8 V2 95.52(6) . .
V1 O8 O9 66.57(12) . .
V3 O8 O9 81.08(13) . .
V2 O8 O9 91.85(14) . .
V1 O8 N1 88.65(17) . .
V3 O8 N1 64.55(16) . .
V2 O8 N1 77.37(17) . .
O9 O8 N1 23.67(19) . .
O9 N1 N1 76.6(4) . 3
O9 N1 N1 78.5(4) . 4
N1 N1 N1 90.003(1) 3 4
O9 N1 O9 31.1(4) . 4
N1 N1 O9 81.3(3) 3 4
N1 N1 O9 47.5(3) 4 4
O9 N1 O9 30.0(4) . 3
N1 N1 O9 46.6(3) 3 3
N1 N1 O9 80.1(3) 4 3
O9 N1 O9 43.2(4) 4 3
O9 N1 V3 100.3(5) . .
N1 N1 V3 133.2(7) 3 .
N1 N1 V3 135.9(7) 4 .
O9 N1 V3 119.7(5) 4 .
O9 N1 V3 120.2(5) 3 .
O9 N1 O7 71.4(5) . 3
N1 N1 O7 99.5(6) 3 3
N1 N1 O7 145.2(3) 4 3
O9 N1 O7 100.7(4) 4 3
O9 N1 O7 82.4(4) 3 3
V3 N1 O7 39.47(12) . 3
O9 N1 O8 73.6(5) . .
N1 N1 O8 144.8(3) 3 .
N1 N1 O8 101.8(6) 4 .
O9 N1 O8 82.7(4) 4 .
O9 N1 O8 102.4(4) 3 .
V3 N1 O8 39.20(12) . .
O7 N1 O8 53.32(15) 3 .
O9 O9 O9 90.002(2) 3 4
O9 O9 O9 44.999(1) 3 2
O9 O9 O9 45.004(2) 4 2
O9 O9 N1 104.0(6) 3 .
O9 O9 N1 100.8(6) 4 .
O9 O9 N1 107.7(5) 2 .
O9 O9 N1 48.1(5) 3 3
O9 O9 N1 100.6(5) 4 3
O9 O9 N1 70.0(5) 2 3
N1 O9 N1 56.0(6) . 3
O9 O9 N1 98.0(5) 3 4
O9 O9 N1 46.0(4) 4 4
O9 O9 N1 66.9(5) 2 4
N1 O9 N1 54.9(5) . 4
N1 O9 N1 73.2(6) 3 4
O9 O9 V1 136.63(13) 3 .
O9 O9 V1 82.2(6) 4 .
O9 O9 V1 114.7(5) 2 .
N1 O9 V1 119.4(5) . .
N1 O9 V1 174.9(4) 3 .
N1 O9 V1 106.3(4) 4 .
O9 O9 O7 108.6(8) 3 3
O9 O9 O7 159.1(7) 4 3
O9 O9 O7 152.4(7) 2 3
N1 O9 O7 84.3(5) . 3
N1 O9 O7 99.1(4) 3 3
N1 O9 O7 135.9(4) 4 3
V1 O9 O7 77.65(14) . 3
O9 O9 O4 110.7(3) 3 .
O9 O9 O4 108.8(4) 4 .
O9 O9 O4 118.54(11) 2 .
N1 O9 O4 133.6(5) . .
N1 O9 O4 144.1(5) 3 .
N1 O9 O4 142.6(5) 4 .
V1 O9 O4 36.45(8) . .
O7 O9 O4 56.28(12) 3 .
O9 O9 O8 162.8(7) 3 .
O9 O9 O8 104.4(8) 4 .
O9 O9 O8 148.4(7) 2 .
N1 O9 O8 82.8(5) . .
N1 O9 O8 135.0(4) 3 .
N1 O9 O8 98.8(4) 4 .
V1 O9 O8 39.83(9) . .
O7 O9 O8 55.73(11) 3 .
O4 O9 O8 56.11(11) . .
C7 N2 C3 104.97(18) . .
C7 N2 C1 112.4(2) . .
C3 N2 C1 111.37(19) . .
C7 N2 C5 111.3(2) . .
C3 N2 C5 111.7(2) . .
C1 N2 C5 105.23(16) . .
C2 C1 N2 115.8(2) . .
C4 C3 N2 114.9(2) . .
C6 C5 N2 116.0(2) . .
N2 C7 C8 115.5(2) . .
C9A N3 C9A 105.1(5) 2 .
C9A N3 C9A 68.3(2) 2 3
C9A N3 C9A 68.3(2) . 3
C9A N3 C9A 68.3(2) 2 4
C9A N3 C9A 68.3(2) . 4
C9A N3 C9A 105.1(5) 3 4
C9A N3 C9B 74.2(3) 2 2
C9A N3 C9B 179.3(4) . 2
C9A N3 C9B 111.5(3) 3 2
C9A N3 C9B 111.2(3) 4 2
C9A N3 C9B 111.5(3) 2 4
C9A N3 C9B 111.2(3) . 4
C9A N3 C9B 179.3(4) 3 4
C9A N3 C9B 74.2(3) 4 4
C9B N3 C9B 69.0(2) 2 4
C9A N3 C9B 111.2(3) 2 3
C9A N3 C9B 111.5(3) . 3
C9A N3 C9B 74.2(3) 3 3
C9A N3 C9B 179.3(4) 4 3
C9B N3 C9B 69.0(2) 2 3
C9B N3 C9B 106.4(4) 4 3
C9A N3 C9B 179.3(4) 2 .
C9A N3 C9B 74.2(3) . .
C9A N3 C9B 111.2(3) 3 .
C9A N3 C9B 111.5(3) 4 .
C9B N3 C9B 106.4(4) 2 .
C9B N3 C9B 69.0(2) 4 .
C9B N3 C9B 69.0(2) 3 .
N3 C9A C10 109.1(3) . .
N3 C9B C10 109.4(3) . .
C9B C10 C9A 67.2(3) . .
Cl1 C11 Cl2 111.82(19) . .

loop_
_geom_bond_atom_site_label_1
_geom_bond_atom_site_label_2
_geom_bond_distance
_geom_bond_site_symmetry_2
_geom_bond_publ_flag
V1 O1 1.6050(15) . yes
V1 O4 1.7271(16) . yes
V1 O4 1.9082(16) 4 yes
V1 O8 1.9104(14) . yes
V1 O7 2.0240(15) . yes
V1 O9 2.736(6) . yes
V1 O9 2.750(6) 4 ?
V1 V2 3.0731(5) . yes
V2 O2 1.6150(15) . yes
V2 O6 1.8085(16) . yes
V2 O5 1.8186(16) . yes
V2 O7 1.9423(15) . yes
V2 O8 1.9577(15) . yes
V2 V3 2.8374(4) 4 yes
V2 V3 2.8746(4) . yes
V3 O3 1.6132(15) . yes
V3 O5 1.8268(16) 3 yes
V3 O6 1.8452(16) . yes
V3 O7 1.9107(15) 3 yes
V3 O8 1.9252(15) . yes
V3 N1 2.750(8) . yes
V3 V2 2.8374(4) 3 ?
O4 V1 1.9082(16) 3 ?
O4 O9 2.785(6) . ?
O5 V3 1.8268(16) 4 ?
O7 V3 1.9107(15) 4 ?
O8 O9 2.861(6) . ?
O8 N1 2.959(8) . ?
N1 O9 1.198(10) . yes
N1 N1 1.347(11) 3 ?
N1 N1 1.347(11) 4 ?
N1 O9 1.581(10) 4 ?
N1 O9 1.615(10) 3 ?
N1 O7 2.894(8) 3 ?
O9 O9 0.831(7) 3 ?
O9 O9 0.831(7) 4 ?
O9 O9 1.176(10) 2 ?
O9 N1 1.581(10) 3 ?
O9 N1 1.615(10) 4 ?
O9 O7 2.756(6) 3 ?
N2 C7 1.524(3) . ?
N2 C3 1.527(3) . ?
N2 C1 1.527(3) . ?
N2 C5 1.530(3) . ?
C1 C2 1.517(4) . ?
C3 C4 1.523(4) . ?
C5 C6 1.522(4) . ?
C7 C8 1.525(4) . ?
N3 C9A 1.496(5) 2 ?
N3 C9A 1.496(5) . ?
N3 C9A 1.496(5) 3 ?
N3 C9A 1.496(5) 4 ?
N3 C9B 1.513(5) 2 ?
N3 C9B 1.513(5) 4 ?
N3 C9B 1.513(5) 3 ?
N3 C9B 1.513(5) . ?
C9A C10 1.652(7) . ?
C9B C10 1.631(6) . ?
C11 Cl1 1.758(5) . ?
C11 Cl2 1.759(5) . ?
